data_2238986
loop_
_publ_author_name
'Parashchenko, Yuliia'
'Pavlishchuk, Anna'
'Bokach, Nadezhda A.'
'Haukka, Matti'

_publ_section_title
;
 Tetrakis[bis(pyridin-2-yl)amine-\k<i>N</i>^2^](nitrato-\k<i>O</i>)silver(I)
;
_journal_coeditor_code HY2640
_journal_issue 2
_journal_name_full 'Acta Crystallographica Section E'
_journal_page_first m58
_journal_page_last m59
_journal_paper_doi 10.1107/S1600536814000907
_journal_volume 70
_journal_year 2014
_chemical_formula_iupac '[Ag (N O3) (C10 H9 N3)4]'
_chemical_formula_moiety 'C40 H36 Ag N13 O3'
_chemical_formula_sum 'C40 H36 Ag N13 O3'
_chemical_formula_weight 854.69
_chemical_name_systematic
;
Tetrakis[bis(pyridin-2-yl)amine-\k<i>N</i>^2^](nitrato-\k<i>O</i>)silver(I)
;
_space_group_IT_number 14
_symmetry_cell_setting monoclinic
_symmetry_space_group_name_Hall '-P 2ybc'
_symmetry_space_group_name_H-M 'P 1 21/c 1'
_atom_sites_solution_hydrogens geom
_atom_sites_solution_primary direct
_atom_sites_solution_secondary difmap
_audit_creation_method SHELXL-97
_cell_angle_alpha 90.00
_cell_angle_beta 104.499(4)
_cell_angle_gamma 90.00
_cell_formula_units_Z 4
_cell_length_a 12.2801(16)
_cell_length_b 23.038(3)
_cell_length_c 13.7091(16)
_cell_measurement_reflns_used 1361
_cell_measurement_temperature 100(2)
_cell_measurement_theta_max 21.11
_cell_measurement_theta_min 2.34
_cell_volume 3754.9(8)
_computing_cell_refinement 'SAINT (Bruker, 2007)'
_computing_data_collection 'APEX2 (Bruker, 2007)'
_computing_data_reduction 'SAINT (Bruker, 2007)'
_computing_molecular_graphics 'Mercury (Macrae <i>et al.</i>, 2008)'
_computing_publication_material 'publCIF (Westrip, 2010)'
_computing_structure_refinement 'SHELXL97 (Sheldrick, 2008)'
_computing_structure_solution 'SIR2004 (Burla <i>et al.</i>, 2005)'
_diffrn_ambient_temperature 100(2)
_diffrn_detector_area_resol_mean 16
_diffrn_measured_fraction_theta_full 0.998
_diffrn_measured_fraction_theta_max 0.998
_diffrn_measurement_device '62mm x 62mm CCD camera on three-circle goniostat'
_diffrn_measurement_device_type 'Bruker APEXII CCD'
_diffrn_measurement_method '\f and \w scans'
_diffrn_radiation_monochromator 'flat graphite crystal'
_diffrn_radiation_source 'fine-focus sealed tube'
_diffrn_radiation_type MoK\a
_diffrn_radiation_wavelength 0.71073
_diffrn_reflns_av_R_equivalents 0.0494
_diffrn_reflns_av_sigmaI/netI 0.1037
_diffrn_reflns_limit_h_max 14
_diffrn_reflns_limit_h_min -11
_diffrn_reflns_limit_k_max 27
_diffrn_reflns_limit_k_min -15
_diffrn_reflns_limit_l_max 13
_diffrn_reflns_limit_l_min -16
_diffrn_reflns_number 11456
_diffrn_reflns_theta_full 25.05
_diffrn_reflns_theta_max 25.05
_diffrn_reflns_theta_min 1.77
_exptl_absorpt_coefficient_mu 0.596
_exptl_absorpt_correction_T_max 0.982
_exptl_absorpt_correction_T_min 0.958
_exptl_absorpt_correction_type multi-scan
_exptl_absorpt_process_details '(SADABS; Sheldrick, 1996)'
_exptl_crystal_colour colourless
_exptl_crystal_density_diffrn 1.512
_exptl_crystal_density_method 'not measured'
_exptl_crystal_description needle
_exptl_crystal_F_000 1752
_exptl_crystal_size_max 0.29
_exptl_crystal_size_mid 0.06
_exptl_crystal_size_min 0.03
_refine_diff_density_max 1.047
_refine_diff_density_min -2.192
_refine_ls_extinction_method none
_refine_ls_goodness_of_fit_ref 1.011
_refine_ls_hydrogen_treatment constr
_refine_ls_matrix_type full
_refine_ls_number_parameters 509
_refine_ls_number_reflns 6643
_refine_ls_number_restraints 29
_refine_ls_restrained_S_all 1.044
_refine_ls_R_factor_all 0.1291
_refine_ls_R_factor_gt 0.0606
_refine_ls_shift/su_max 0.000
_refine_ls_shift/su_mean 0.000
_refine_ls_structure_factor_coef Fsqd
_refine_ls_weighting_details 'calc w=1/[\s^2^(Fo^2^)+(0.0609P)^2^+2.4207P] where P=(Fo^2^+2Fc^2^)/3'
_refine_ls_weighting_scheme calc
_refine_ls_wR_factor_gt 0.1259
_refine_ls_wR_factor_ref 0.1508
_reflns_number_gt 3690
_reflns_number_total 6643
_reflns_threshold_expression I>2\s(I)
_cod_data_source_file hy2640sup1.cf
_cod_data_source_block I
_cod_original_sg_symbol_H-M 'P 21/c'
_cod_database_code 2238986
_cod_database_fobs_code 2238986

loop_
_symmetry_equiv_pos_as_xyz
'x, y, z'
'-x, y+1/2, -z+1/2'
'-x, -y, -z'
'x, -y-1/2, z-1/2'

loop_
_atom_site_type_symbol
_atom_site_label
_atom_site_fract_x
_atom_site_fract_y
_atom_site_fract_z
_atom_site_U_iso_or_equiv
_atom_site_adp_type
_atom_site_calc_flag
_atom_site_refinement_flags
_atom_site_occupancy
_atom_site_symmetry_multiplicity
_atom_site_disorder_assembly
_atom_site_disorder_group
Ag Ag1 0.17127(4) 0.24786(2) 0.08079(4) 0.02838(16) Uani d . 1 1 . .
N N13A 0.1669(9) 0.2518(5) 0.3523(7) 0.0369(9) Uani d PD 0.473(5) 1 A 1
O O1A 0.1909(13) 0.2997(5) 0.3987(10) 0.0369(9) Uani d PD 0.473(5) 1 A 1
O O2A 0.1631(9) 0.2582(4) 0.2612(6) 0.0369(9) Uani d PD 0.473(5) 1 A 1
O O3A 0.1481(8) 0.2072(4) 0.3856(7) 0.0369(9) Uani d PD 0.473(5) 1 A 1
N N13B 0.1685(9) 0.2611(4) 0.3255(7) 0.0369(9) Uani d PD 0.527(5) 1 A 2
O O1B 0.1745(11) 0.2885(5) 0.3983(9) 0.0369(9) Uani d PD 0.527(5) 1 A 2
O O2B 0.2496(7) 0.2419(4) 0.2957(6) 0.0369(9) Uani d PD 0.527(5) 1 A 2
O O3B 0.0812(7) 0.2619(4) 0.2508(6) 0.0369(9) Uani d PD 0.527(5) 1 A 2
N N1 -0.0337(5) 0.2501(3) 0.0273(5) 0.0564(19) Uani d . 1 1 A .
N N2 -0.0488(5) 0.1740(2) -0.0804(4) 0.0340(14) Uani d . 1 1 A .
H H2 0.0246 0.1784 -0.0666 0.041 Uiso calc R 1 1 . .
N N3 -0.2006(5) 0.1208(2) -0.1780(4) 0.0303(14) Uani d . 1 1 A .
N N4 0.1850(5) 0.1399(3) 0.1059(5) 0.0432(17) Uani d . 1 1 A .
N N5 0.0397(5) 0.1353(3) 0.1806(5) 0.0455(17) Uani d . 1 1 A .
H H5 0.0669 0.1693 0.2037 0.055 Uiso calc R 1 1 . .
N N6 -0.1073(5) 0.0700(3) 0.1722(4) 0.0376(15) Uani d . 1 1 A .
N N7 0.3748(7) 0.2493(3) 0.1219(6) 0.093(3) Uani d U 1 1 A .
N N8 0.3872(6) 0.3217(3) 0.0092(6) 0.085(3) Uani d . 1 1 A .
H H8 0.3194 0.3089 -0.0202 0.102 Uiso calc R 1 1 . .
N N9 0.5243(5) 0.3905(3) -0.0021(5) 0.0366(15) Uani d . 1 1 A .
N N10 0.1604(7) 0.3575(4) 0.0857(6) 0.097(4) Uani d . 1 1 A .
N N11 0.2960(6) 0.3680(3) 0.2315(5) 0.061(2) Uani d . 1 1 A .
H H11 0.2777 0.3318 0.2403 0.073 Uiso calc R 1 1 . .
N N12 0.4227(5) 0.4422(2) 0.2989(4) 0.0365(15) Uani d . 1 1 A .
C C1 -0.0789(7) 0.2885(4) 0.0804(8) 0.075(3) Uani d . 1 1 . .
H H1 -0.0312 0.3175 0.1179 0.090 Uiso calc R 1 1 A .
C C2 -0.1912(7) 0.2880(4) 0.0834(8) 0.069(3) Uani d . 1 1 A .
H H2A -0.2207 0.3164 0.1200 0.082 Uiso calc R 1 1 . .
C C3 -0.2571(6) 0.2447(3) 0.0315(6) 0.052(2) Uani d . 1 1 . .
H H3 -0.3340 0.2425 0.0324 0.062 Uiso calc R 1 1 A .
C C4 -0.2129(6) 0.2042(3) -0.0227(6) 0.0403(19) Uani d . 1 1 A .
H H4 -0.2579 0.1732 -0.0568 0.048 Uiso calc R 1 1 . .
C C5 -0.1022(6) 0.2099(3) -0.0257(6) 0.0362(19) Uani d . 1 1 . .
C C6 -0.0910(6) 0.1323(3) -0.1533(5) 0.0268(15) Uani d . 1 1 . .
C C7 -0.0146(6) 0.1047(3) -0.1987(5) 0.0268(15) Uani d . 1 1 A .
H H7 0.0634 0.1136 -0.1790 0.032 Uiso calc R 1 1 . .
C C8 -0.0560(6) 0.0645(3) -0.2724(5) 0.0318(17) Uani d . 1 1 . .
H H8A -0.0067 0.0453 -0.3053 0.038 Uiso calc R 1 1 A .
C C9 -0.1701(6) 0.0521(3) -0.2987(5) 0.0305(17) Uani d . 1 1 A .
H H9 -0.2000 0.0242 -0.3493 0.037 Uiso calc R 1 1 . .
C C10 -0.2385(6) 0.0807(3) -0.2507(5) 0.0332(18) Uani d . 1 1 . .
H H10 -0.3167 0.0722 -0.2691 0.040 Uiso calc R 1 1 A .
C C11 0.2549(6) 0.1156(3) 0.0550(6) 0.0358(18) Uani d . 1 1 . .
H H11A 0.3122 0.1393 0.0403 0.043 Uiso calc R 1 1 A .
C C12 0.2479(5) 0.0602(3) 0.0239(5) 0.0306(16) Uani d . 1 1 A .
H H12 0.2995 0.0450 -0.0108 0.037 Uiso calc R 1 1 . .
C C13 0.1633(6) 0.0254(3) 0.0438(5) 0.0324(18) Uani d . 1 1 . .
H H13 0.1549 -0.0137 0.0212 0.039 Uiso calc R 1 1 A .
C C14 0.0918(5) 0.0486(3) 0.0969(5) 0.0298(16) Uani d . 1 1 A .
H H14 0.0348 0.0253 0.1129 0.036 Uiso calc R 1 1 . .
C C15 0.1037(6) 0.1056(3) 0.1262(5) 0.0349(18) Uani d . 1 1 . .
C C16 -0.0589(6) 0.1202(3) 0.2041(5) 0.0355(18) Uani d . 1 1 . .
C C17 -0.1048(6) 0.1600(3) 0.2615(6) 0.043(2) Uani d . 1 1 A .
H H17 -0.0673 0.1955 0.2834 0.051 Uiso calc R 1 1 . .
C C18 -0.2037(6) 0.1468(3) 0.2850(6) 0.044(2) Uani d . 1 1 . .
H H18 -0.2362 0.1725 0.3240 0.053 Uiso calc R 1 1 A .
C C19 -0.2555(6) 0.0941(3) 0.2499(6) 0.042(2) Uani d . 1 1 A .
H H19 -0.3252 0.0837 0.2632 0.050 Uiso calc R 1 1 . .
C C20 -0.2045(6) 0.0583(4) 0.1966(6) 0.044(2) Uani d . 1 1 . .
H H20 -0.2400 0.0223 0.1748 0.053 Uiso calc R 1 1 A .
C C21 0.4230(9) 0.2173(4) 0.2021(7) 0.083(4) Uani d . 1 1 . .
H H21 0.3813 0.1852 0.2171 0.100 Uiso calc R 1 1 A .
C C22 0.5258(7) 0.2263(3) 0.2637(6) 0.047(2) Uani d . 1 1 A .
H H22 0.5548 0.2025 0.3209 0.056 Uiso calc R 1 1 . .
C C23 0.5858(6) 0.2714(4) 0.2398(6) 0.049(2) Uani d . 1 1 . .
H H23 0.6575 0.2800 0.2827 0.059 Uiso calc R 1 1 A .
C C24 0.5457(6) 0.3047(3) 0.1557(5) 0.0355(17) Uani d . 1 1 A .
H H24 0.5890 0.3356 0.1390 0.043 Uiso calc R 1 1 . .
C C25 0.4404(7) 0.2919(3) 0.0961(6) 0.051(2) Uani d . 1 1 . .
C C26 0.4229(6) 0.3683(3) -0.0391(6) 0.0351(18) Uani d . 1 1 . .
C C27 0.3477(6) 0.3905(3) -0.1247(6) 0.042(2) Uani d . 1 1 A .
H H27 0.2746 0.3743 -0.1484 0.050 Uiso calc R 1 1 . .
C C28 0.3816(6) 0.4356(3) -0.1732(5) 0.0313(17) Uani d . 1 1 . .
H H28 0.3333 0.4504 -0.2333 0.038 Uiso calc R 1 1 A .
C C29 0.4856(6) 0.4602(3) -0.1358(6) 0.039(2) Uani d . 1 1 A .
H H29 0.5097 0.4927 -0.1675 0.047 Uiso calc R 1 1 . .
C C30 0.5527(7) 0.4360(4) -0.0511(6) 0.049(2) Uani d . 1 1 . .
H H30 0.6249 0.4526 -0.0250 0.059 Uiso calc R 1 1 A .
C C31 0.0905(9) 0.3789(5) 0.0006(8) 0.113(5) Uani d . 1 1 . .
H H31 0.0403 0.3528 -0.0421 0.136 Uiso calc R 1 1 A .
C C32 0.0884(8) 0.4364(5) -0.0274(7) 0.085(4) Uani d . 1 1 A .
H H32 0.0382 0.4503 -0.0873 0.102 Uiso calc R 1 1 . .
C C33 0.1623(7) 0.4723(4) 0.0356(7) 0.053(2) Uani d . 1 1 . .
H H33 0.1632 0.5124 0.0194 0.064 Uiso calc R 1 1 A .
C C34 0.2357(6) 0.4522(4) 0.1221(6) 0.044(2) Uani d . 1 1 A .
H H34 0.2877 0.4774 0.1648 0.053 Uiso calc R 1 1 . .
C C35 0.2309(7) 0.3937(4) 0.1445(6) 0.060(3) Uani d . 1 1 . .
C C36 0.3838(6) 0.3890(3) 0.3064(5) 0.0314(16) Uani d . 1 1 . .
C C37 0.4302(5) 0.3523(3) 0.3872(5) 0.0323(17) Uani d . 1 1 A .
H H37 0.4012 0.3143 0.3898 0.039 Uiso calc R 1 1 . .
C C38 0.5182(6) 0.3718(3) 0.4631(6) 0.0348(18) Uani d . 1 1 . .
H H38 0.5500 0.3480 0.5196 0.042 Uiso calc R 1 1 A .
C C39 0.5595(7) 0.4273(3) 0.4548(6) 0.043(2) Uani d . 1 1 A .
H H39 0.6208 0.4423 0.5052 0.051 Uiso calc R 1 1 . .
C C40 0.5100(7) 0.4597(3) 0.3725(6) 0.043(2) Uani d . 1 1 . .
H H40 0.5395 0.4974 0.3670 0.051 Uiso calc R 1 1 A .

loop_
_atom_site_aniso_label
_atom_site_aniso_U_11
_atom_site_aniso_U_22
_atom_site_aniso_U_33
_atom_site_aniso_U_12
_atom_site_aniso_U_13
_atom_site_aniso_U_23
Ag1 0.0302(3) 0.0252(3) 0.0316(3) -0.0075(3) 0.01118(19) -0.0037(3)
N13A 0.0408(19) 0.038(2) 0.0324(19) -0.008(2) 0.0101(18) -0.0068(19)
O1A 0.0408(19) 0.038(2) 0.0324(19) -0.008(2) 0.0101(18) -0.0068(19)
O2A 0.0408(19) 0.038(2) 0.0324(19) -0.008(2) 0.0101(18) -0.0068(19)
O3A 0.0408(19) 0.038(2) 0.0324(19) -0.008(2) 0.0101(18) -0.0068(19)
N13B 0.0408(19) 0.038(2) 0.0324(19) -0.008(2) 0.0101(18) -0.0068(19)
O1B 0.0408(19) 0.038(2) 0.0324(19) -0.008(2) 0.0101(18) -0.0068(19)
O2B 0.0408(19) 0.038(2) 0.0324(19) -0.008(2) 0.0101(18) -0.0068(19)
O3B 0.0408(19) 0.038(2) 0.0324(19) -0.008(2) 0.0101(18) -0.0068(19)
N1 0.040(3) 0.052(4) 0.091(5) -0.021(4) 0.043(4) -0.044(5)
N2 0.029(3) 0.032(3) 0.045(4) -0.009(3) 0.018(3) -0.017(3)
N3 0.032(3) 0.026(3) 0.034(4) -0.007(3) 0.012(3) -0.002(3)
N4 0.048(4) 0.043(4) 0.044(4) -0.011(3) 0.023(4) -0.014(3)
N5 0.046(4) 0.051(4) 0.049(4) -0.023(3) 0.031(3) -0.028(3)
N6 0.034(4) 0.054(4) 0.027(3) -0.015(3) 0.013(3) -0.008(3)
N7 0.100(5) 0.065(4) 0.077(5) -0.048(5) -0.045(4) 0.034(5)
N8 0.080(6) 0.055(4) 0.082(6) -0.053(4) -0.052(4) 0.047(4)
N9 0.031(3) 0.043(4) 0.036(4) -0.009(3) 0.008(3) 0.004(3)
N10 0.094(7) 0.099(6) 0.068(6) -0.080(6) -0.038(5) 0.050(5)
N11 0.067(5) 0.064(5) 0.038(4) -0.051(4) -0.013(4) 0.019(4)
N12 0.037(4) 0.036(3) 0.037(4) -0.020(3) 0.009(3) 0.001(3)
C1 0.057(6) 0.065(6) 0.120(9) -0.041(5) 0.056(6) -0.064(6)
C2 0.059(6) 0.064(6) 0.100(8) -0.029(5) 0.051(6) -0.053(6)
C3 0.035(4) 0.058(5) 0.071(5) -0.017(4) 0.030(4) -0.031(5)
C4 0.040(4) 0.038(4) 0.049(5) -0.014(3) 0.023(4) -0.019(4)
C5 0.038(4) 0.029(4) 0.051(5) -0.015(3) 0.029(4) -0.018(4)
C6 0.036(4) 0.018(3) 0.029(4) 0.000(3) 0.013(3) -0.001(3)
C7 0.031(4) 0.019(3) 0.033(4) -0.003(3) 0.012(3) -0.006(3)
C8 0.044(5) 0.023(4) 0.034(4) -0.004(3) 0.021(4) -0.002(3)
C9 0.051(5) 0.019(3) 0.021(4) 0.000(3) 0.007(4) -0.001(3)
C10 0.041(5) 0.019(3) 0.038(5) -0.005(3) 0.007(4) -0.004(3)
C11 0.029(4) 0.035(4) 0.048(5) -0.006(3) 0.019(4) -0.002(4)
C12 0.024(4) 0.034(4) 0.034(4) -0.002(3) 0.005(3) -0.004(3)
C13 0.030(4) 0.029(4) 0.031(4) 0.002(3) -0.004(4) 0.004(3)
C14 0.026(4) 0.035(4) 0.029(4) -0.007(3) 0.008(3) 0.007(3)
C15 0.028(4) 0.051(5) 0.027(4) -0.017(4) 0.011(3) -0.011(4)
C16 0.025(4) 0.057(5) 0.025(4) -0.013(3) 0.008(3) -0.002(4)
C17 0.045(5) 0.047(5) 0.042(5) -0.015(4) 0.021(4) -0.010(4)
C18 0.036(4) 0.059(5) 0.042(5) -0.002(4) 0.019(4) 0.004(4)
C19 0.028(4) 0.062(6) 0.037(5) -0.006(4) 0.012(4) 0.012(4)
C20 0.032(4) 0.061(5) 0.037(5) -0.018(4) 0.005(4) -0.003(4)
C21 0.109(9) 0.046(5) 0.057(6) -0.044(5) -0.049(6) 0.024(5)
C22 0.054(5) 0.038(4) 0.042(5) 0.010(4) 0.002(4) 0.012(4)
C23 0.030(4) 0.076(6) 0.035(5) 0.004(4) -0.001(4) 0.006(4)
C24 0.029(4) 0.043(4) 0.035(4) 0.002(3) 0.009(3) 0.002(4)
C25 0.063(6) 0.031(4) 0.041(5) -0.019(4) -0.023(4) 0.009(4)
C26 0.038(4) 0.021(4) 0.041(5) -0.008(3) 0.000(4) 0.003(3)
C27 0.033(4) 0.033(4) 0.050(5) -0.009(3) -0.010(4) 0.020(4)
C28 0.036(4) 0.029(4) 0.030(4) 0.002(3) 0.009(3) 0.004(3)
C29 0.046(5) 0.038(4) 0.038(5) -0.011(4) 0.018(4) 0.003(4)
C30 0.040(5) 0.061(6) 0.044(6) -0.024(4) 0.005(4) 0.006(5)
C31 0.101(9) 0.120(10) 0.080(8) -0.073(8) -0.052(7) 0.058(7)
C32 0.055(6) 0.117(9) 0.065(7) -0.050(6) -0.017(5) 0.053(6)
C33 0.040(5) 0.075(6) 0.050(6) -0.003(5) 0.021(5) 0.031(5)
C34 0.034(4) 0.061(5) 0.040(5) -0.014(4) 0.011(4) 0.009(4)
C35 0.057(6) 0.077(6) 0.039(5) -0.036(5) 0.001(4) 0.034(5)
C36 0.032(4) 0.035(4) 0.027(4) -0.010(3) 0.007(3) 0.000(3)
C37 0.029(4) 0.036(4) 0.033(4) -0.009(3) 0.010(3) -0.007(3)
C38 0.036(4) 0.037(4) 0.033(4) 0.009(3) 0.013(4) -0.003(3)
C39 0.044(5) 0.043(5) 0.036(5) -0.015(4) 0.002(4) -0.003(4)
C40 0.054(5) 0.043(5) 0.032(5) -0.021(4) 0.013(4) -0.003(4)

loop_
_atom_type_symbol
_atom_type_description
_atom_type_scat_dispersion_real
_atom_type_scat_dispersion_imag
_atom_type_scat_source
C C 0.0033 0.0016 'International Tables Vol C Tables 4.2.6.8 and 6.1.1.4'
H H 0.0000 0.0000 'International Tables Vol C Tables 4.2.6.8 and 6.1.1.4'
N N 0.0061 0.0033 'International Tables Vol C Tables 4.2.6.8 and 6.1.1.4'
O O 0.0106 0.0060 'International Tables Vol C Tables 4.2.6.8 and 6.1.1.4'
Ag Ag -0.8971 1.1015 'International Tables Vol C Tables 4.2.6.8 and 6.1.1.4'

loop_
_geom_angle_atom_site_label_1
_geom_angle_atom_site_label_2
_geom_angle_atom_site_label_3
_geom_angle
N7 Ag1 N1 175.6(3)
N7 Ag1 N4 87.2(2)
N1 Ag1 N4 95.2(2)
N7 Ag1 O2A 93.6(3)
N1 Ag1 O2A 90.1(3)
N4 Ag1 O2A 88.7(3)
N7 Ag1 N10 92.2(3)
N1 Ag1 N10 86.0(2)
N4 Ag1 N10 170.8(2)
O2A Ag1 N10 82.2(3)
O3A N13A O2A 122.1(10)
O3A N13A O1A 127.7(10)
O2A N13A O1A 110.2(11)
N13A O2A Ag1 167.1(8)
O1B N13B O2B 125.9(11)
O1B N13B O3B 122.3(11)
O2B N13B O3B 108.6(8)
C5 N1 C1 117.3(6)
C5 N1 Ag1 127.6(5)
C1 N1 Ag1 112.6(5)
C5 N2 C6 131.3(6)
C5 N2 H2 114.4
C6 N2 H2 114.4
C6 N3 C10 117.6(6)
C11 N4 C15 117.4(6)
C11 N4 Ag1 111.6(4)
C15 N4 Ag1 125.3(5)
C16 N5 C15 130.7(6)
C16 N5 H5 114.7
C15 N5 H5 114.7
C16 N6 C20 116.4(6)
C21 N7 C25 116.1(7)
C21 N7 Ag1 113.8(7)
C25 N7 Ag1 126.1(6)
C25 N8 C26 130.9(7)
C25 N8 H8 114.5
C26 N8 H8 114.5
C26 N9 C30 116.6(7)
C35 N10 C31 118.3(9)
C35 N10 Ag1 127.9(7)
C31 N10 Ag1 111.4(7)
C36 N11 C35 131.8(7)
C36 N11 H11 114.1
C35 N11 H11 114.1
C36 N12 C40 117.1(6)
N1 C1 C2 123.8(7)
N1 C1 H1 118.1
C2 C1 H1 118.1
C3 C2 C1 116.9(7)
C3 C2 H2A 121.5
C1 C2 H2A 121.5
C2 C3 C4 120.8(7)
C2 C3 H3 119.6
C4 C3 H3 119.6
C5 C4 C3 118.2(6)
C5 C4 H4 120.9
C3 C4 H4 120.9
N1 C5 C4 122.8(6)
N1 C5 N2 112.8(6)
C4 C5 N2 124.3(6)
N3 C6 N2 119.5(6)
N3 C6 C7 122.9(6)
N2 C6 C7 117.6(6)
C8 C7 C6 117.9(6)
C8 C7 H7 121.0
C6 C7 H7 121.0
C7 C8 C9 119.6(6)
C7 C8 H8A 120.2
C9 C8 H8A 120.2
C10 C9 C8 118.7(6)
C10 C9 H9 120.6
C8 C9 H9 120.6
N3 C10 C9 123.2(7)
N3 C10 H10 118.4
C9 C10 H10 118.4
C12 C11 N4 123.9(6)
C12 C11 H11A 118.1
N4 C11 H11A 118.1
C11 C12 C13 118.5(6)
C11 C12 H12 120.7
C13 C12 H12 120.7
C14 C13 C12 119.0(6)
C14 C13 H13 120.5
C12 C13 H13 120.5
C15 C14 C13 119.3(6)
C15 C14 H14 120.3
C13 C14 H14 120.3
N4 C15 C14 121.9(6)
N4 C15 N5 111.6(6)
C14 C15 N5 126.5(6)
N6 C16 N5 119.5(6)
N6 C16 C17 122.8(6)
N5 C16 C17 117.7(6)
C18 C17 C16 119.2(7)
C18 C17 H17 120.4
C16 C17 H17 120.4
C17 C18 C19 117.8(7)
C17 C18 H18 121.1
C19 C18 H18 121.1
C20 C19 C18 118.9(7)
C20 C19 H19 120.6
C18 C19 H19 120.6
N6 C20 C19 124.8(7)
N6 C20 H20 117.6
C19 C20 H20 117.6
N7 C21 C22 125.7(8)
N7 C21 H21 117.1
C22 C21 H21 117.1
C21 C22 C23 116.5(8)
C21 C22 H22 121.8
C23 C22 H22 121.8
C22 C23 C24 121.9(7)
C22 C23 H23 119.0
C24 C23 H23 119.0
C23 C24 C25 117.7(7)
C23 C24 H24 121.2
C25 C24 H24 121.2
N7 C25 C24 121.7(7)
N7 C25 N8 113.3(7)
C24 C25 N8 124.9(7)
N9 C26 N8 119.6(7)
N9 C26 C27 122.8(6)
N8 C26 C27 117.6(6)
C28 C27 C26 118.2(7)
C28 C27 H27 120.9
C26 C27 H27 120.9
C27 C28 C29 120.3(7)
C27 C28 H28 119.8
C29 C28 H28 119.8
C30 C29 C28 117.1(7)
C30 C29 H29 121.4
C28 C29 H29 121.4
N9 C30 C29 124.8(7)
N9 C30 H30 117.6
C29 C30 H30 117.6
N10 C31 C32 123.5(9)
N10 C31 H31 118.3
C32 C31 H31 118.3
C33 C32 C31 116.4(9)
C33 C32 H32 121.8
C31 C32 H32 121.8
C32 C33 C34 121.9(9)
C32 C33 H33 119.1
C34 C33 H33 119.1
C33 C34 C35 117.6(8)
C33 C34 H34 121.2
C35 C34 H34 121.2
N10 C35 C34 122.3(8)
N10 C35 N11 113.9(8)
C34 C35 N11 123.8(8)
N12 C36 N11 119.6(6)
N12 C36 C37 122.4(6)
N11 C36 C37 117.9(6)
C38 C37 C36 119.4(6)
C38 C37 H37 120.3
C36 C37 H37 120.3
C37 C38 C39 118.2(7)
C37 C38 H38 120.9
C39 C38 H38 120.9
C40 C39 C38 118.4(7)
C40 C39 H39 120.8
C38 C39 H39 120.8
N12 C40 C39 124.6(7)
N12 C40 H40 117.7
C39 C40 H40 117.7

loop_
_geom_bond_atom_site_label_1
_geom_bond_atom_site_label_2
_geom_bond_site_symmetry_2
_geom_bond_distance
_geom_bond_publ_flag
Ag1 N7 . 2.420(9) ?
Ag1 N1 . 2.439(6) ?
Ag1 N4 . 2.511(6) ?
Ag1 N10 . 2.532(9) ?
Ag1 O2A . 2.511(8) ?
Ag1 O1B 4_565 2.648(12) ?
N13A O3A . 1.172(11) no
N13A O2A . 1.247(11) no
N13A O1A . 1.269(12) no
N13B O1B . 1.168(11) no
N13B O2B . 1.248(10) no
N13B O3B . 1.284(11) no
N1 C5 . 1.337(8) no
N1 C1 . 1.350(9) n
N2 C5 . 1.386(8) no
N2 C6 . 1.389(8) no
N2 H2 . 0.8800 no
N3 C6 . 1.330(8) no
N3 C10 . 1.352(8) no
N4 C11 . 1.355(8) no
N4 C15 . 1.355(8) no
N5 C16 . 1.374(8) no
N5 C15 . 1.391(8) no
N5 H5 . 0.8800 no
N6 C16 . 1.325(9) no
N6 C20 . 1.344(9) no
N7 C21 . 1.335(10) no
N7 C25 . 1.371(10) no
N8 C25 . 1.388(9) no
N8 C26 . 1.390(9) no
N8 H8 . 0.8800 no
N9 C26 . 1.325(8) no
N9 C30 . 1.337(9) no
N10 C35 . 1.320(10) no
N10 C31 . 1.357(11) no
N11 C36 . 1.377(9) no
N11 C35 . 1.389(10) no
N11 H11 . 0.8800 no
N12 C36 . 1.330(8) no
N12 C40 . 1.337(9) no
C1 C2 . 1.390(11) no
C1 H1 . 0.9500 no
C2 C3 . 1.366(10) no
C2 H2A . 0.9500 no
C3 C4 . 1.385(9) no
C3 H3 . 0.9500 no
C4 C5 . 1.377(9) no
C4 H4 . 0.9500 no
C6 C7 . 1.401(8) no
C7 C8 . 1.371(9) no
C7 H7 . 0.9500 no
C8 C9 . 1.387(9) no
C8 H8A . 0.9500 no
C9 C10 . 1.361(9) no
C9 H9 . 0.9500 no
C10 H10 . 0.9500 no
C11 C12 . 1.343(9) no
C11 H11A . 0.9500 no
C12 C13 . 1.392(9) no
C12 H12 . 0.9500 no
C13 C14 . 1.381(9) no
C13 H13 . 0.9500 no
C14 C15 . 1.372(9) no
C14 H14 . 0.9500 no
C16 C17 . 1.414(10) no
C17 C18 . 1.367(9) no
C17 H17 . 0.9500 no
C18 C19 . 1.397(10) no
C18 H18 . 0.9500 no
C19 C20 . 1.356(10) no
C19 H19 . 0.9500 no
C20 H20 . 0.9500 no
C21 C22 . 1.347(11) no
C21 H21 . 0.9500 no
C22 C23 . 1.360(11) no
C22 H22 . 0.9500 no
C23 C24 . 1.371(10) no
C23 H23 . 0.9500 no
C24 C25 . 1.378(10) no
C24 H24 . 0.9500 no
C26 C27 . 1.395(9) no
C27 C28 . 1.355(9) no
C27 H27 . 0.9500 no
C28 C29 . 1.373(10) no
C28 H28 . 0.9500 no
C29 C30 . 1.363(11) no
C29 H29 . 0.9500 no
C30 H30 . 0.9500 no
C31 C32 . 1.377(13) no
C31 H31 . 0.9500 no
C32 C33 . 1.366(12) no
C32 H32 . 0.9500 no
C33 C34 . 1.378(11) no
C33 H33 . 0.9500 no
C34 C35 . 1.387(11) no
C34 H34 . 0.9500 no
C36 C37 . 1.396(9) no
C37 C38 . 1.374(9) no
C37 H37 . 0.9500 no
C38 C39 . 1.391(9) no
C38 H38 . 0.9500 no
C39 C40 . 1.362(10) no
C39 H39 . 0.9500 no
C40 H40 . 0.9500 no

loop_
_geom_hbond_atom_site_label_D
_geom_hbond_atom_site_label_H
_geom_hbond_atom_site_label_A
_geom_hbond_site_symmetry_A
_geom_hbond_distance_DH
_geom_hbond_distance_HA
_geom_hbond_distance_DA
_geom_hbond_angle_DHA
_geom_hbond_publ_flag
N2 H2 O1B 4_565 0.88 2.15 2.959(14) 152 yes
N2 H2 O1A 4_565 0.88 2.27 3.089(16) 155 yes
N5 H5 O3B . 0.88 2.22 3.075(10) 163 yes
N5 H5 O2A . 0.88 2.40 3.271(11) 172 yes
N8 H8 O3A 4_565 0.88 2.21 3.073(12) 168 yes
N11 H11 O2B . 0.88 2.26 3.129(10) 168 yes
N11 H11 O2A . 0.88 2.27 3.093(11) 156 yes
